data_1562738
loop_
_publ_author_name
'He, Jiang-Hong'
'Xiao, Dong-Rong'
'Chen, Hai-Yan'
'Sun, Dian-Zhen'
'Yan, Shi-Wei'
'Wang, Xin'
'Ye, Zhong-Li'
'Luo, Qun-Li'
'Wang, En-Bo'

_publ_section_title
;
 A series of 2D metal--quinolone complexes: Syntheses, structures, and
 physical properties
;
_journal_name_full 'Journal of Solid State Chemistry'
_journal_page_first 279
_journal_page_last 288
_journal_paper_doi 10.1016/j.jssc.2012.10.015
_journal_volume 198
_journal_year 2013
_chemical_formula_sum 'C30 H28 F Mn N3 O8'
_chemical_formula_weight 632.49
_space_group_IT_number 14
_space_group_name_Hall '-P 2ybc'
_space_group_name_H-M_alt 'P 1 21/c 1'
_symmetry_cell_setting monoclinic
_symmetry_space_group_name_H-M 'P 1 21/c 1'
_atom_sites_solution_hydrogens geom
_atom_sites_solution_primary direct
_atom_sites_solution_secondary difmap
_audit_creation_method SHELXL-97
_cell_angle_alpha 90.00
_cell_angle_beta 109.6290(10)
_cell_angle_gamma 90.00
_cell_formula_units_Z 4
_cell_length_a 13.7622(6)
_cell_length_b 19.2557(8)
_cell_length_c 10.7325(5)
_cell_measurement_reflns_used 24036
_cell_measurement_temperature 293(2)
_cell_measurement_theta_max 27.52
_cell_measurement_theta_min 1.57
_cell_volume 2678.8(2)
_computing_cell_refinement 'SMART (Bruker, 2001)'
_computing_data_collection 'SMART (Bruker, 2001)'
_computing_data_reduction 'SAINT (Bruker, 2001)'
_computing_molecular_graphics 'SHELXTL-PLUS (Sheldrick, 1990)'
_computing_publication_material 'SHELXL-97 (Sheldrick, 1997)'
_computing_structure_refinement 'SHELXL-97 (Sheldrick, 1997)'
_computing_structure_solution 'SHELXS-97 (Sheldrick, 1990)'
_diffrn_ambient_temperature 293(2)
_diffrn_measured_fraction_theta_full 0.992
_diffrn_measured_fraction_theta_max 0.992
_diffrn_measurement_device_type 'Bruker APEX CCD area-detector'
_diffrn_measurement_method 'phi and omega scans'
_diffrn_radiation_monochromator graphite
_diffrn_radiation_source 'fine-focus sealed tube'
_diffrn_radiation_type MoK\a
_diffrn_radiation_wavelength 0.71073
_diffrn_reflns_av_R_equivalents 0.0883
_diffrn_reflns_av_sigmaI/netI 0.0910
_diffrn_reflns_limit_h_max 17
_diffrn_reflns_limit_h_min -17
_diffrn_reflns_limit_k_max 24
_diffrn_reflns_limit_k_min -24
_diffrn_reflns_limit_l_max 13
_diffrn_reflns_limit_l_min -13
_diffrn_reflns_number 24036
_diffrn_reflns_theta_full 27.52
_diffrn_reflns_theta_max 27.52
_diffrn_reflns_theta_min 1.57
_exptl_absorpt_coefficient_mu 0.560
_exptl_absorpt_correction_T_max 0.8410
_exptl_absorpt_correction_T_min 0.7866
_exptl_absorpt_correction_type multi-scan
_exptl_absorpt_process_details 'SADABS(Sheldrick, 1996)'
_exptl_crystal_colour yellow
_exptl_crystal_density_diffrn 1.568
_exptl_crystal_density_method 'not measured'
_exptl_crystal_description block
_exptl_crystal_F_000 1308
_exptl_crystal_size_max 0.45
_exptl_crystal_size_mid 0.41
_exptl_crystal_size_min 0.32
_refine_diff_density_max 0.339
_refine_diff_density_min -0.416
_refine_diff_density_rms 0.071
_refine_ls_extinction_method none
_refine_ls_goodness_of_fit_ref 1.008
_refine_ls_hydrogen_treatment mixed
_refine_ls_matrix_type full
_refine_ls_number_parameters 396
_refine_ls_number_reflns 6107
_refine_ls_number_restraints 3
_refine_ls_restrained_S_all 1.008
_refine_ls_R_factor_all 0.1138
_refine_ls_R_factor_gt 0.0512
_refine_ls_shift/su_max 0.001
_refine_ls_shift/su_mean 0.000
_refine_ls_structure_factor_coef Fsqd
_refine_ls_weighting_details 'calc w=1/[\s^2^(Fo^2^)+(0.0410P)^2^+0.0000P] where P=(Fo^2^+2Fc^2^)/3'
_refine_ls_weighting_scheme calc
_refine_ls_wR_factor_gt 0.0941
_refine_ls_wR_factor_ref 0.1142
_reflns_number_gt 3462
_reflns_number_total 6107
_reflns_threshold_expression >2sigma(I)
_cod_data_source_file JSSC-2013-198-270.CIF
_cod_data_source_block compound-3
_cod_depositor_comments
;
The following automatic conversions were performed:

data item '_symmetry_cell_setting' value 'Monoclinic' was changed to
'monoclinic' in accordance with the built-in table derived from the
CIF Core dictionary named 'cif_core.dic' version 2.4.5 last updated
on 2014-11-21.

Automatic conversion script
Id: cif_fix_values 8369 2020-08-20 11:38:08Z andrius 
;
_cod_original_sg_symbol_H-M P2(1)/c
_cod_database_code 1562738

loop_
_symmetry_equiv_pos_as_xyz
'x, y, z'
'-x, y+1/2, -z+1/2'
'-x, -y, -z'
'x, -y-1/2, z-1/2'

loop_
_atom_site_label
_atom_site_type_symbol
_atom_site_fract_x
_atom_site_fract_y
_atom_site_fract_z
_atom_site_U_iso_or_equiv
_atom_site_adp_type
_atom_site_occupancy
_atom_site_symmetry_multiplicity
_atom_site_calc_flag
_atom_site_refinement_flags
_atom_site_disorder_assembly
_atom_site_disorder_group
Mn1 Mn 0.22854(3) 0.67831(2) 0.41355(5) 0.02893(14) Uani 1 1 d . . .
F1 F 0.73119(12) 0.66096(9) 0.43007(18) 0.0421(5) Uani 1 1 d . . .
O1 O 0.26063(16) 0.52571(14) 0.7046(2) 0.0560(7) Uani 1 1 d . . .
O2 O 0.21521(16) 0.59340(12) 0.5301(2) 0.0465(6) Uani 1 1 d . . .
O3 O 0.37595(14) 0.63409(10) 0.4377(2) 0.0302(5) Uani 1 1 d . . .
O4 O 0.23554(15) 0.74645(11) 0.7685(2) 0.0384(6) Uani 1 1 d . . .
O5 O 0.26977(16) 0.74789(12) 0.5792(2) 0.0401(6) Uani 1 1 d . . .
O6 O 1.10409(15) 0.62923(11) 1.2195(2) 0.0381(6) Uani 1 1 d . . .
O7 O 1.06289(15) 0.69824(12) 1.3582(2) 0.0415(6) Uani 1 1 d . . .
N1 N 1.08408(18) 0.58646(15) 0.7247(3) 0.0427(8) Uani 1 1 d . . .
H1A H 1.1425 0.5791 0.7066 0.051 Uiso 1 1 calc R . .
H1B H 1.1017 0.6018 0.8086 0.051 Uiso 1 1 calc R . .
N2 N 0.86336(17) 0.58247(12) 0.6338(3) 0.0309(6) Uani 1 1 d . . .
N3 N 0.55730(17) 0.50374(12) 0.7268(2) 0.0267(6) Uani 1 1 d . . .
C1 C 0.2809(2) 0.55773(16) 0.6169(3) 0.0299(7) Uani 1 1 d . . .
C2 C 0.3904(2) 0.55493(15) 0.6159(3) 0.0252(7) Uani 1 1 d . . .
C3 C 0.4288(2) 0.59444(15) 0.5298(3) 0.0246(7) Uani 1 1 d . . .
C4 C 0.5400(2) 0.58852(14) 0.5560(3) 0.0229(6) Uani 1 1 d . . .
C5 C 0.5868(2) 0.62858(15) 0.4828(3) 0.0264(7) Uani 1 1 d . . .
H5A H 0.5471 0.6581 0.4166 0.032 Uiso 1 1 calc R . .
C6 C 0.6901(2) 0.62427(15) 0.5086(3) 0.0271(7) Uani 1 1 d . . .
C7 C 0.7571(2) 0.58364(15) 0.6113(3) 0.0246(7) Uani 1 1 d . . .
C8 C 0.7104(2) 0.54325(15) 0.6816(3) 0.0266(7) Uani 1 1 d . . .
H8A H 0.7510 0.5147 0.7488 0.032 Uiso 1 1 calc R . .
C9 C 0.6028(2) 0.54430(15) 0.6541(3) 0.0239(6) Uani 1 1 d . . .
C10 C 0.4559(2) 0.51190(16) 0.7072(3) 0.0288(7) Uani 1 1 d . . .
H10A H 0.4282 0.4860 0.7604 0.035 Uiso 1 1 calc R . .
C11 C 0.6168(2) 0.45390(16) 0.8304(3) 0.0339(8) Uani 1 1 d . . .
H11A H 0.6735 0.4353 0.8061 0.041 Uiso 1 1 calc R . .
H11B H 0.5723 0.4155 0.8342 0.041 Uiso 1 1 calc R . .
C12 C 0.6589(3) 0.4867(2) 0.9645(4) 0.0592(11) Uani 1 1 d . . .
H12A H 0.6967 0.4527 1.0276 0.089 Uiso 1 1 calc R . .
H12B H 0.6030 0.5042 0.9901 0.089 Uiso 1 1 calc R . .
H12C H 0.7040 0.5243 0.9617 0.089 Uiso 1 1 calc R . .
C13 C 0.9190(2) 0.64907(16) 0.6534(3) 0.0350(8) Uani 1 1 d . . .
H13A H 0.9295 0.6661 0.7420 0.042 Uiso 1 1 calc R . .
H13B H 0.8779 0.6830 0.5909 0.042 Uiso 1 1 calc R . .
C14 C 1.0218(2) 0.64049(18) 0.6340(3) 0.0426(9) Uani 1 1 d . . .
H14A H 1.0111 0.6273 0.5431 0.051 Uiso 1 1 calc R . .
H14B H 1.0587 0.6843 0.6510 0.051 Uiso 1 1 calc R . .
C15 C 1.0271(2) 0.52022(18) 0.7122(4) 0.0456(9) Uani 1 1 d . . .
H15A H 1.0674 0.4879 0.7790 0.055 Uiso 1 1 calc R . .
H15B H 1.0174 0.5000 0.6260 0.055 Uiso 1 1 calc R . .
C16 C 0.9237(2) 0.53075(17) 0.7282(3) 0.0389(8) Uani 1 1 d . . .
H16A H 0.8865 0.4870 0.7138 0.047 Uiso 1 1 calc R . .
H16B H 0.9333 0.5461 0.8176 0.047 Uiso 1 1 calc R . .
C17 C 0.5302(2) 0.66791(17) 0.9703(3) 0.0363(8) Uani 1 1 d . . .
H17A H 0.5455 0.6464 1.0522 0.044 Uiso 1 1 calc R . .
C18 C 0.4288(2) 0.68469(17) 0.8997(3) 0.0333(8) Uani 1 1 d . . .
H18A H 0.3773 0.6756 0.9356 0.040 Uiso 1 1 calc R . .
C19 C 0.4036(2) 0.71503(15) 0.7759(3) 0.0278(7) Uani 1 1 d . . .
C20 C 0.4810(2) 0.72514(16) 0.7223(3) 0.0313(7) Uani 1 1 d . . .
H20A H 0.4647 0.7426 0.6369 0.038 Uiso 1 1 calc R . .
C21 C 0.5822(2) 0.70954(16) 0.7948(3) 0.0315(8) Uani 1 1 d . . .
H21A H 0.6331 0.7175 0.7573 0.038 Uiso 1 1 calc R . .
C22 C 0.6103(2) 0.68250(16) 0.9215(3) 0.0283(7) Uani 1 1 d . . .
C23 C 0.7196(2) 0.67315(15) 1.0038(3) 0.0288(7) Uani 1 1 d . . .
C24 C 0.7980(2) 0.66770(17) 0.9502(3) 0.0394(9) Uani 1 1 d . . .
H24A H 0.7812 0.6675 0.8587 0.047 Uiso 1 1 calc R . .
C25 C 0.9005(2) 0.66256(18) 1.0289(3) 0.0409(9) Uani 1 1 d . . .
H25A H 0.9512 0.6577 0.9900 0.049 Uiso 1 1 calc R . .
C26 C 0.9280(2) 0.66457(15) 1.1650(3) 0.0305(7) Uani 1 1 d . . .
C27 C 0.8514(2) 0.67034(18) 1.2201(3) 0.0439(9) Uani 1 1 d . . .
H27A H 0.8688 0.6722 1.3116 0.053 Uiso 1 1 calc R . .
C28 C 0.7485(2) 0.67341(18) 1.1405(3) 0.0420(9) Uani 1 1 d . . .
H28A H 0.6978 0.6757 1.1798 0.050 Uiso 1 1 calc R . .
C29 C 0.2947(2) 0.73756(16) 0.7026(3) 0.0316(7) Uani 1 1 d . . .
C30 C 1.0389(2) 0.66353(17) 1.2528(3) 0.0323(8) Uani 1 1 d . . .
OW1 O 1.1447(2) 0.63321(15) 0.9855(3) 0.0562(7) Uani 1 1 d D . .
HW1A H 1.120(3) 0.6263(19) 1.047(3) 0.091(18) Uiso 1 1 d D . .
HW1B H 1.177(3) 0.6710(13) 1.000(4) 0.093(18) Uiso 1 1 d D . .

loop_
_atom_site_aniso_label
_atom_site_aniso_U_11
_atom_site_aniso_U_22
_atom_site_aniso_U_33
_atom_site_aniso_U_23
_atom_site_aniso_U_13
_atom_site_aniso_U_12
Mn1 0.0201(2) 0.0392(3) 0.0263(3) 0.0021(2) 0.00620(19) 0.0034(2)
F1 0.0274(9) 0.0585(13) 0.0433(12) 0.0195(10) 0.0157(9) 0.0014(9)
O1 0.0299(12) 0.093(2) 0.0527(17) 0.0310(15) 0.0240(12) 0.0123(13)
O2 0.0241(11) 0.0569(16) 0.0590(17) 0.0249(14) 0.0147(12) 0.0088(11)
O3 0.0214(10) 0.0415(13) 0.0278(13) 0.0080(11) 0.0086(9) 0.0076(9)
O4 0.0270(11) 0.0532(15) 0.0339(14) -0.0102(11) 0.0087(10) 0.0013(10)
O5 0.0361(12) 0.0562(16) 0.0217(13) -0.0012(12) 0.0012(10) 0.0103(11)
O6 0.0280(11) 0.0416(14) 0.0424(15) 0.0034(12) 0.0090(11) 0.0054(10)
O7 0.0266(11) 0.0653(17) 0.0287(14) -0.0028(13) 0.0041(10) -0.0013(11)
N1 0.0192(13) 0.068(2) 0.0419(19) -0.0109(16) 0.0111(13) -0.0019(13)
N2 0.0195(12) 0.0312(15) 0.0408(17) 0.0051(13) 0.0085(12) 0.0004(11)
N3 0.0227(12) 0.0325(14) 0.0248(15) 0.0048(12) 0.0080(11) 0.0009(11)
C1 0.0257(16) 0.0340(18) 0.033(2) -0.0026(16) 0.0140(15) -0.0027(14)
C2 0.0218(14) 0.0311(17) 0.0228(17) -0.0019(14) 0.0077(13) 0.0027(13)
C3 0.0237(14) 0.0276(17) 0.0217(18) -0.0006(14) 0.0068(13) 0.0024(13)
C4 0.0186(13) 0.0265(16) 0.0234(17) -0.0009(14) 0.0066(13) 0.0008(12)
C5 0.0251(15) 0.0295(17) 0.0232(18) 0.0037(14) 0.0061(13) 0.0043(13)
C6 0.0265(15) 0.0310(18) 0.0278(18) 0.0037(15) 0.0145(14) -0.0044(13)
C7 0.0206(14) 0.0270(17) 0.0262(18) 0.0000(14) 0.0080(13) 0.0009(12)
C8 0.0212(14) 0.0306(17) 0.0252(18) 0.0042(14) 0.0043(13) 0.0019(13)
C9 0.0241(14) 0.0253(16) 0.0223(17) -0.0004(14) 0.0078(13) 0.0000(12)
C10 0.0260(15) 0.0381(19) 0.0258(18) 0.0016(15) 0.0135(14) -0.0016(14)
C11 0.0281(16) 0.0374(19) 0.034(2) 0.0114(17) 0.0073(15) 0.0018(14)
C12 0.070(3) 0.063(3) 0.036(2) 0.011(2) 0.006(2) 0.013(2)
C13 0.0274(16) 0.0330(18) 0.046(2) 0.0003(17) 0.0145(15) -0.0050(14)
C14 0.0278(16) 0.060(2) 0.042(2) 0.0030(19) 0.0132(16) -0.0084(16)
C15 0.0269(17) 0.044(2) 0.061(3) -0.0055(19) 0.0087(17) 0.0065(15)
C16 0.0210(15) 0.041(2) 0.051(2) 0.0103(18) 0.0076(15) 0.0061(14)
C17 0.0269(16) 0.049(2) 0.030(2) 0.0058(17) 0.0054(14) 0.0039(15)
C18 0.0255(15) 0.047(2) 0.0276(19) 0.0035(16) 0.0087(14) 0.0018(15)
C19 0.0269(15) 0.0288(18) 0.0243(18) -0.0067(15) 0.0041(14) 0.0043(13)
C20 0.0272(16) 0.043(2) 0.0193(18) -0.0040(15) 0.0018(14) 0.0005(14)
C21 0.0276(15) 0.0392(19) 0.029(2) -0.0035(16) 0.0106(15) -0.0010(14)
C22 0.0244(14) 0.0319(17) 0.0262(18) -0.0047(15) 0.0054(13) 0.0029(13)
C23 0.0237(14) 0.0334(18) 0.0262(18) -0.0011(15) 0.0044(13) 0.0017(13)
C24 0.0298(16) 0.063(2) 0.0243(19) -0.0085(18) 0.0076(15) 0.0041(16)
C25 0.0267(16) 0.062(2) 0.034(2) -0.0070(18) 0.0110(15) 0.0054(16)
C26 0.0245(15) 0.0331(19) 0.0286(19) 0.0036(15) 0.0018(14) 0.0011(13)
C27 0.0299(17) 0.073(3) 0.025(2) 0.0035(19) 0.0049(15) 0.0035(17)
C28 0.0214(15) 0.072(3) 0.034(2) 0.0077(19) 0.0104(14) 0.0052(16)
C29 0.0286(16) 0.0317(18) 0.029(2) -0.0043(16) 0.0026(15) 0.0007(14)
C30 0.0245(15) 0.037(2) 0.034(2) 0.0095(16) 0.0079(15) -0.0013(14)
OW1 0.0624(18) 0.060(2) 0.051(2) -0.0153(15) 0.0249(16) -0.0168(15)

loop_
_atom_type_symbol
_atom_type_description
_atom_type_scat_dispersion_real
_atom_type_scat_dispersion_imag
_atom_type_scat_source
C C 0.0033 0.0016 'International Tables Vol C Tables 4.2.6.8 and 6.1.1.4'
H H 0.0000 0.0000 'International Tables Vol C Tables 4.2.6.8 and 6.1.1.4'
N N 0.0061 0.0033 'International Tables Vol C Tables 4.2.6.8 and 6.1.1.4'
O O 0.0106 0.0060 'International Tables Vol C Tables 4.2.6.8 and 6.1.1.4'
F F 0.0171 0.0103 'International Tables Vol C Tables 4.2.6.8 and 6.1.1.4'
Mn Mn 0.3368 0.7283 'International Tables Vol C Tables 4.2.6.8 and 6.1.1.4'

loop_
_geom_angle_atom_site_label_1
_geom_angle_atom_site_label_2
_geom_angle_atom_site_label_3
_geom_angle
_geom_angle_site_symmetry_1
_geom_angle_site_symmetry_3
O2 Mn1 O3 83.51(8) . .
O2 Mn1 O5 92.54(9) . .
O3 Mn1 O5 99.94(8) . .
O2 Mn1 O4 170.84(9) . 4_575
O3 Mn1 O4 94.86(8) . 4_575
O5 Mn1 O4 96.62(9) . 4_575
O2 Mn1 O7 90.38(8) . 1_454
O3 Mn1 O7 164.63(9) . 1_454
O5 Mn1 O7 94.40(8) . 1_454
O4 Mn1 O7 88.94(8) 4_575 1_454
O2 Mn1 O6 91.74(8) . 1_454
O3 Mn1 O6 108.68(8) . 1_454
O5 Mn1 O6 151.36(8) . 1_454
O4 Mn1 O6 80.21(8) 4_575 1_454
O7 Mn1 O6 57.26(8) 1_454 1_454
O2 Mn1 C30 92.33(9) . 1_454
O3 Mn1 C30 137.20(10) . 1_454
O5 Mn1 C30 122.83(9) . 1_454
O4 Mn1 C30 82.73(9) 4_575 1_454
O7 Mn1 C30 28.66(9) 1_454 1_454
O6 Mn1 C30 28.64(8) 1_454 1_454
C1 O2 Mn1 132.73(19) . .
C3 O3 Mn1 127.45(18) . .
C29 O4 Mn1 133.9(2) . 4_576
C29 O5 Mn1 132.2(2) . .
C30 O6 Mn1 85.17(19) . 1_656
C30 O7 Mn1 94.87(18) . 1_656
C15 N1 C14 111.9(2) . .
C15 N1 H1A 109.2 . .
C14 N1 H1A 109.2 . .
C15 N1 H1B 109.2 . .
C14 N1 H1B 109.2 . .
H1A N1 H1B 107.9 . .
C7 N2 C16 116.6(2) . .
C7 N2 C13 118.3(2) . .
C16 N2 C13 110.3(2) . .
C10 N3 C9 118.9(2) . .
C10 N3 C11 118.2(2) . .
C9 N3 C11 122.8(2) . .
O1 C1 O2 123.2(3) . .
O1 C1 C2 118.0(3) . .
O2 C1 C2 118.9(3) . .
C10 C2 C3 119.3(2) . .
C10 C2 C1 115.8(3) . .
C3 C2 C1 124.9(3) . .
O3 C3 C2 125.8(3) . .
O3 C3 C4 119.0(2) . .
C2 C3 C4 115.1(3) . .
C9 C4 C5 118.1(2) . .
C9 C4 C3 122.1(2) . .
C5 C4 C3 119.8(3) . .
C6 C5 C4 119.9(3) . .
C6 C5 H5A 120.0 . .
C4 C5 H5A 120.0 . .
C5 C6 F1 117.8(3) . .
C5 C6 C7 123.9(3) . .
F1 C6 C7 118.2(2) . .
C8 C7 N2 123.2(3) . .
C8 C7 C6 115.8(2) . .
N2 C7 C6 121.0(2) . .
C7 C8 C9 121.7(3) . .
C7 C8 H8A 119.1 . .
C9 C8 H8A 119.1 . .
N3 C9 C4 118.8(2) . .
N3 C9 C8 120.9(3) . .
C4 C9 C8 120.3(3) . .
N3 C10 C2 125.5(3) . .
N3 C10 H10A 117.2 . .
C2 C10 H10A 117.2 . .
N3 C11 C12 112.6(3) . .
N3 C11 H11A 109.1 . .
C12 C11 H11A 109.1 . .
N3 C11 H11B 109.1 . .
C12 C11 H11B 109.1 . .
H11A C11 H11B 107.8 . .
C11 C12 H12A 109.5 . .
C11 C12 H12B 109.5 . .
H12A C12 H12B 109.5 . .
C11 C12 H12C 109.5 . .
H12A C12 H12C 109.5 . .
H12B C12 H12C 109.5 . .
N2 C13 C14 110.6(3) . .
N2 C13 H13A 109.5 . .
C14 C13 H13A 109.5 . .
N2 C13 H13B 109.5 . .
C14 C13 H13B 109.5 . .
H13A C13 H13B 108.1 . .
N1 C14 C13 110.4(3) . .
N1 C14 H14A 109.6 . .
C13 C14 H14A 109.6 . .
N1 C14 H14B 109.6 . .
C13 C14 H14B 109.6 . .
H14A C14 H14B 108.1 . .
N1 C15 C16 111.5(3) . .
N1 C15 H15A 109.3 . .
C16 C15 H15A 109.3 . .
N1 C15 H15B 109.3 . .
C16 C15 H15B 109.3 . .
H15A C15 H15B 108.0 . .
N2 C16 C15 110.6(3) . .
N2 C16 H16A 109.5 . .
C15 C16 H16A 109.5 . .
N2 C16 H16B 109.5 . .
C15 C16 H16B 109.5 . .
H16A C16 H16B 108.1 . .
C18 C17 C22 121.7(3) . .
C18 C17 H17A 119.2 . .
C22 C17 H17A 119.2 . .
C17 C18 C19 120.3(3) . .
C17 C18 H18A 119.8 . .
C19 C18 H18A 119.8 . .
C20 C19 C18 118.6(3) . .
C20 C19 C29 120.9(3) . .
C18 C19 C29 120.5(3) . .
C21 C20 C19 120.5(3) . .
C21 C20 H20A 119.8 . .
C19 C20 H20A 119.8 . .
C20 C21 C22 122.1(3) . .
C20 C21 H21A 119.0 . .
C22 C21 H21A 119.0 . .
C21 C22 C17 116.6(3) . .
C21 C22 C23 121.7(3) . .
C17 C22 C23 121.6(3) . .
C28 C23 C24 117.0(3) . .
C28 C23 C22 120.3(3) . .
C24 C23 C22 122.6(3) . .
C25 C24 C23 121.8(3) . .
C25 C24 H24A 119.1 . .
C23 C24 H24A 119.1 . .
C26 C25 C24 120.3(3) . .
C26 C25 H25A 119.8 . .
C24 C25 H25A 119.8 . .
C27 C26 C25 118.7(3) . .
C27 C26 C30 119.7(3) . .
C25 C26 C30 121.5(3) . .
C26 C27 C28 120.6(3) . .
C26 C27 H27A 119.7 . .
C28 C27 H27A 119.7 . .
C27 C28 C23 121.5(3) . .
C27 C28 H28A 119.2 . .
C23 C28 H28A 119.2 . .
O4 C29 O5 124.6(3) . .
O4 C29 C19 117.7(3) . .
O5 C29 C19 117.7(3) . .
O6 C30 O7 122.5(3) . .
O6 C30 C26 120.0(3) . .
O7 C30 C26 117.4(3) . .
O6 C30 Mn1 66.19(16) . 1_656
O7 C30 Mn1 56.47(15) . 1_656
C26 C30 Mn1 172.6(2) . 1_656
HW1A OW1 HW1B 108.9(17) . .

loop_
_geom_bond_atom_site_label_1
_geom_bond_atom_site_label_2
_geom_bond_distance
_geom_bond_site_symmetry_2
Mn1 O2 2.104(2) .
Mn1 O3 2.1342(18) .
Mn1 O5 2.145(2) .
Mn1 O4 2.152(2) 4_575
Mn1 O7 2.188(2) 1_454
Mn1 O6 2.401(2) 1_454
Mn1 C30 2.615(3) 1_454
F1 C6 1.360(3) .
O1 C1 1.233(3) .
O2 C1 1.261(4) .
O3 C3 1.268(3) .
O4 C29 1.258(3) .
O4 Mn1 2.152(2) 4_576
O5 C29 1.267(4) .
O6 C30 1.258(3) .
O6 Mn1 2.401(2) 1_656
O7 C30 1.259(4) .
O7 Mn1 2.188(2) 1_656
N1 C15 1.480(4) .
N1 C14 1.485(4) .
N1 H1A 0.9000 .
N1 H1B 0.9000 .
N2 C7 1.399(3) .
N2 C16 1.463(4) .
N2 C13 1.472(4) .
N3 C10 1.349(3) .
N3 C9 1.392(3) .
N3 C11 1.488(4) .
C1 C2 1.512(4) .
C2 C10 1.366(4) .
C2 C3 1.428(4) .
C3 C4 1.464(4) .
C4 C9 1.403(4) .
C4 C5 1.403(4) .
C5 C6 1.356(4) .
C5 H5A 0.9300 .
C6 C7 1.412(4) .
C7 C8 1.384(4) .
C8 C9 1.409(4) .
C8 H8A 0.9300 .
C10 H10A 0.9300 .
C11 C12 1.499(4) .
C11 H11A 0.9700 .
C11 H11B 0.9700 .
C12 H12A 0.9600 .
C12 H12B 0.9600 .
C12 H12C 0.9600 .
C13 C14 1.508(4) .
C13 H13A 0.9700 .
C13 H13B 0.9700 .
C14 H14A 0.9700 .
C14 H14B 0.9700 .
C15 C16 1.503(4) .
C15 H15A 0.9700 .
C15 H15B 0.9700 .
C16 H16A 0.9700 .
C16 H16B 0.9700 .
C17 C18 1.384(4) .
C17 C22 1.399(4) .
C17 H17A 0.9300 .
C18 C19 1.385(4) .
C18 H18A 0.9300 .
C19 C20 1.383(4) .
C19 C29 1.503(4) .
C20 C21 1.382(4) .
C20 H20A 0.9300 .
C21 C22 1.384(4) .
C21 H21A 0.9300 .
C22 C23 1.477(4) .
C23 C28 1.385(4) .
C23 C24 1.387(4) .
C24 C25 1.383(4) .
C24 H24A 0.9300 .
C25 C26 1.381(4) .
C25 H25A 0.9300 .
C26 C27 1.375(4) .
C26 C30 1.501(4) .
C27 C28 1.388(4) .
C27 H27A 0.9300 .
C28 H28A 0.9300 .
C30 Mn1 2.615(3) 1_656
OW1 HW1A 0.841(10) .
OW1 HW1B 0.840(10) .
